data_4301250
loop_
_publ_author_name
'Richard D. Adams'
'Michael B. Hall'
'William C. Pearl'
'Xinzheng Yang'

_publ_section_title
;
Transformations and Reactions of Re2(CO)8(\m-SbPh2)(\m-H) Induced by the
Addition of a Platinum(tri-t-butylphosphine) Group
;
_journal_name_full 'Inorganic Chemistry'
_journal_page_first 652
_journal_page_last 662
_journal_paper_doi 10.1021/ic801876s
_journal_volume 48
_journal_year 2009
_chemical_formula_sum 'C32 H38 O8 P Pt Re2 Sb'
_chemical_formula_weight 1270.83
_chemical_name_systematic
; 
 ? 
;
_space_group_IT_number 14
_symmetry_cell_setting monoclinic
_symmetry_space_group_name_Hall '-P 2yn'
_symmetry_space_group_name_H-M 'P 1 21/n 1'
_atom_sites_solution_hydrogens geom
_atom_sites_solution_primary direct
_atom_sites_solution_secondary difmap
_audit_creation_method SHELXL-97
_cell_angle_alpha 90.00
_cell_angle_beta 98.6060(10)
_cell_angle_gamma 90.00
_cell_formula_units_Z 4
_cell_length_a 11.1689(4)
_cell_length_b 17.4875(7)
_cell_length_c 19.2245(8)
_cell_measurement_reflns_used 6547
_cell_measurement_temperature 294(2)
_cell_measurement_theta_max 26.50
_cell_measurement_theta_min 2.18
_cell_volume 3712.6(3)
_computing_cell_refinement 'SAINT+  V6.45 (Bruker, 2003)'
_computing_data_collection 'SMART V5.632 (Bruker, 2005)'
_computing_data_reduction 'SAINT+  V6.45'
_computing_molecular_graphics 'SHELXTL V6.1 (Sheldrick, 2000)'
_computing_publication_material 'SHELXTL V6.1'
_computing_structure_refinement 'SHELXL-97 (Sheldrick, 1997)'
_computing_structure_solution 'SHELXS-97 (Sheldrick, 1990)'
_diffrn_ambient_temperature 294(2)
_diffrn_measured_fraction_theta_full 0.998
_diffrn_measured_fraction_theta_max 0.998
_diffrn_measurement_device_type 'Bruker SMART APEX CCD diffractometer'
_diffrn_measurement_method 'omega scans'
_diffrn_radiation_monochromator graphite
_diffrn_radiation_source 'fine-focus sealed tube'
_diffrn_radiation_type MoK\a
_diffrn_radiation_wavelength 0.71073
_diffrn_reflns_av_R_equivalents 0.0330
_diffrn_reflns_av_sigmaI/netI 0.0365
_diffrn_reflns_limit_h_max 14
_diffrn_reflns_limit_h_min -14
_diffrn_reflns_limit_k_max 20
_diffrn_reflns_limit_k_min -23
_diffrn_reflns_limit_l_max 25
_diffrn_reflns_limit_l_min -22
_diffrn_reflns_number 28490
_diffrn_reflns_theta_full 28.31
_diffrn_reflns_theta_max 28.31
_diffrn_reflns_theta_min 1.58
_diffrn_standards_decay_% <1
_exptl_absorpt_coefficient_mu 11.063
_exptl_absorpt_correction_T_max 1.000
_exptl_absorpt_correction_T_min 0.393
_exptl_absorpt_correction_type multi-scan
_exptl_absorpt_process_details '(SADABS, Bruker, 1997)'
_exptl_crystal_colour orange
_exptl_crystal_density_diffrn 2.274
_exptl_crystal_density_method 'not measured'
_exptl_crystal_description plate
_exptl_crystal_F_000 2352
_exptl_crystal_size_max 0.21
_exptl_crystal_size_mid 0.08
_exptl_crystal_size_min 0.04
_refine_diff_density_max 1.739
_refine_diff_density_min -0.708
_refine_diff_density_rms 0.188
_refine_ls_extinction_method none
_refine_ls_goodness_of_fit_ref 1.020
_refine_ls_hydrogen_treatment mixed
_refine_ls_matrix_type full
_refine_ls_number_parameters 419
_refine_ls_number_reflns 9230
_refine_ls_number_restraints 0
_refine_ls_restrained_S_all 1.020
_refine_ls_R_factor_all 0.0468
_refine_ls_R_factor_gt 0.0318
_refine_ls_shift/su_max 0.002
_refine_ls_shift/su_mean 0.000
_refine_ls_structure_factor_coef Fsqd
_refine_ls_weighting_details 'calc w=1/[\s^2^(Fo^2^)+(0.0414P)^2^+0.0000P] where P=(Fo^2^+2Fc^2^)/3'
_refine_ls_weighting_scheme calc
_refine_ls_wR_factor_gt 0.0751
_refine_ls_wR_factor_ref 0.0818
_reflns_number_gt 7228
_reflns_number_total 9230
_reflns_threshold_expression >2sigma(I)
_cod_data_source_file ic801876s_si_001_1.cif
_cod_data_source_block Comp2
_cod_depositor_comments
;
The following automatic conversions were performed:
'_symmetry_cell_setting' value 'Monoclinic' changed to 'monoclinic'
according to '/home/saulius/struct/CIF-dictionaries/cif_core.dic'
dictionary named 'cif_core.dic' version 2.4.1 from
2010-06-29.

'_exptl_absorpt_correction_type' value 'Multi-scan' changed
to 'multi-scan' according to
'/home/saulius/struct/CIF-dictionaries/cif_core.dic' dictionary named
'cif_core.dic' version 2.4.1 from 2010-06-29.

Automatic conversion script
Id: cif_fix_enum 1527 2010-12-29 10:47:43Z saulius 
;
_cod_original_sg_symbol_H-M 'P 21/n'
_cod_database_code 4301250

loop_
_symmetry_equiv_pos_as_xyz
'x, y, z'
'-x+1/2, y+1/2, -z+1/2'
'-x, -y, -z'
'x-1/2, -y-1/2, z-1/2'

loop_
_atom_site_label
_atom_site_type_symbol
_atom_site_fract_x
_atom_site_fract_y
_atom_site_fract_z
_atom_site_U_iso_or_equiv
_atom_site_adp_type
_atom_site_occupancy
_atom_site_symmetry_multiplicity
_atom_site_calc_flag
_atom_site_refinement_flags
_atom_site_disorder_assembly
_atom_site_disorder_group
H1 H 0.269(7) 0.629(4) 0.147(4) 0.10(3) Uiso 1 1 d . . .
Pt1 Pt 0.35350(2) 0.705406(11) 0.119525(11) 0.03560(6) Uani 1 1 d . . .
Re1 Re 0.38645(2) 0.550407(12) 0.149457(14) 0.04447(7) Uani 1 1 d . . .
Re2 Re 0.58823(2) 0.666630(13) 0.201155(13) 0.04132(7) Uani 1 1 d . . .
Sb1 Sb 0.53209(4) 0.79410(2) 0.12527(2) 0.04187(10) Uani 1 1 d . . .
P1 P 0.17452(14) 0.76348(8) 0.07192(8) 0.0394(3) Uani 1 1 d . . .
O11 O 0.3289(7) 0.5592(3) 0.3029(3) 0.106(2) Uani 1 1 d . . .
O12 O 0.5479(6) 0.4073(3) 0.1729(3) 0.0927(19) Uani 1 1 d . . .
O13 O 0.4303(5) 0.5721(3) -0.0063(3) 0.0778(15) Uani 1 1 d . . .
O14 O 0.1701(6) 0.4456(4) 0.1060(5) 0.122(3) Uani 1 1 d . . .
O21 O 0.4331(5) 0.7311(3) 0.3095(3) 0.0683(14) Uani 1 1 d . . .
O22 O 0.6484(5) 0.5271(3) 0.2998(3) 0.0790(16) Uani 1 1 d . . .
O23 O 0.8279(5) 0.7395(4) 0.2698(3) 0.0881(18) Uani 1 1 d . . .
O24 O 0.7038(5) 0.5942(4) 0.0780(3) 0.0842(17) Uani 1 1 d . . .
C11 C 0.3516(7) 0.5548(4) 0.2479(4) 0.063(2) Uani 1 1 d . . .
C12 C 0.4878(7) 0.4613(4) 0.1644(4) 0.0598(18) Uani 1 1 d . . .
C13 C 0.4168(6) 0.5643(3) 0.0510(4) 0.0522(16) Uani 1 1 d . . .
C14 C 0.2522(8) 0.4841(4) 0.1220(5) 0.072(2) Uani 1 1 d . . .
C21 C 0.4905(6) 0.7079(4) 0.2698(3) 0.0502(15) Uani 1 1 d . . .
C22 C 0.6230(6) 0.5772(4) 0.2599(4) 0.0561(16) Uani 1 1 d . . .
C23 C 0.7384(7) 0.7133(4) 0.2436(4) 0.0577(17) Uani 1 1 d . . .
C24 C 0.6614(6) 0.6209(4) 0.1227(4) 0.0583(17) Uani 1 1 d . . .
C25 C 0.5489(6) 0.9027(4) 0.1758(4) 0.0560(17) Uani 1 1 d . . .
C26 C 0.5763(8) 0.9049(5) 0.2478(5) 0.078(2) Uani 1 1 d . . .
H26 H 0.5918 0.8598 0.2733 0.094 Uiso 1 1 calc R . .
C27 C 0.5808(11) 0.9746(6) 0.2824(6) 0.115(4) Uani 1 1 d . . .
H27 H 0.5976 0.9759 0.3312 0.138 Uiso 1 1 calc R . .
C28 C 0.5608(9) 1.0419(5) 0.2455(7) 0.097(3) Uani 1 1 d . . .
H28 H 0.5630 1.0882 0.2694 0.116 Uiso 1 1 calc R . .
C29 C 0.5380(7) 1.0405(5) 0.1743(6) 0.085(3) Uani 1 1 d . . .
H29 H 0.5268 1.0860 0.1490 0.102 Uiso 1 1 calc R . .
C30 C 0.5314(6) 0.9703(4) 0.1388(5) 0.068(2) Uani 1 1 d . . .
H30 H 0.5150 0.9693 0.0900 0.082 Uiso 1 1 calc R . .
C31 C 0.6047(6) 0.8108(3) 0.0304(4) 0.0488(15) Uani 1 1 d . . .
C32 C 0.6806(6) 0.8710(4) 0.0192(4) 0.0554(17) Uani 1 1 d . . .
H32 H 0.7040 0.9068 0.0544 0.067 Uiso 1 1 calc R . .
C33 C 0.7212(6) 0.8767(4) -0.0460(5) 0.065(2) Uani 1 1 d . . .
H33 H 0.7706 0.9175 -0.0544 0.078 Uiso 1 1 calc R . .
C34 C 0.6894(8) 0.8232(5) -0.0979(5) 0.075(2) Uani 1 1 d . . .
H34 H 0.7176 0.8274 -0.1409 0.090 Uiso 1 1 calc R . .
C35 C 0.6165(8) 0.7642(4) -0.0857(4) 0.072(2) Uani 1 1 d . . .
H35 H 0.5956 0.7277 -0.1206 0.087 Uiso 1 1 calc R . .
C36 C 0.5727(6) 0.7573(4) -0.0223(4) 0.0602(18) Uani 1 1 d . . .
H36 H 0.5218 0.7169 -0.0151 0.072 Uiso 1 1 calc R . .
C37 C 0.1127(6) 0.8100(4) 0.1484(4) 0.0591(18) Uani 1 1 d . . .
C38 C 0.1317(9) 0.7570(6) 0.2113(4) 0.097(3) Uani 1 1 d . . .
H38A H 0.2155 0.7428 0.2213 0.145 Uiso 1 1 calc R . .
H38B H 0.0830 0.7120 0.2012 0.145 Uiso 1 1 calc R . .
H38C H 0.1085 0.7826 0.2514 0.145 Uiso 1 1 calc R . .
C39 C 0.1890(10) 0.8824(5) 0.1697(5) 0.109(4) Uani 1 1 d . . .
H39A H 0.1687 0.9023 0.2130 0.163 Uiso 1 1 calc R . .
H39B H 0.1720 0.9204 0.1335 0.163 Uiso 1 1 calc R . .
H39C H 0.2735 0.8696 0.1758 0.163 Uiso 1 1 calc R . .
C40 C -0.0199(7) 0.8365(5) 0.1341(5) 0.089(3) Uani 1 1 d . . .
H40A H -0.0720 0.7928 0.1255 0.133 Uiso 1 1 calc R . .
H40B H -0.0312 0.8694 0.0936 0.133 Uiso 1 1 calc R . .
H40C H -0.0392 0.8640 0.1742 0.133 Uiso 1 1 calc R . .
C41 C 0.1831(6) 0.8387(4) 0.0002(4) 0.0561(17) Uani 1 1 d . . .
C42 C 0.2112(9) 0.7987(5) -0.0660(5) 0.095(3) Uani 1 1 d . . .
H42A H 0.2224 0.8363 -0.1008 0.143 Uiso 1 1 calc R . .
H42B H 0.1450 0.7657 -0.0840 0.143 Uiso 1 1 calc R . .
H42C H 0.2837 0.7689 -0.0548 0.143 Uiso 1 1 calc R . .
C43 C 0.0725(7) 0.8895(5) -0.0189(5) 0.088(3) Uani 1 1 d . . .
H43A H 0.0851 0.9230 -0.0567 0.132 Uiso 1 1 calc R . .
H43B H 0.0600 0.9194 0.0213 0.132 Uiso 1 1 calc R . .
H43C H 0.0025 0.8583 -0.0334 0.132 Uiso 1 1 calc R . .
C44 C 0.2917(8) 0.8923(5) 0.0198(6) 0.103(3) Uani 1 1 d . . .
H44A H 0.3653 0.8632 0.0246 0.154 Uiso 1 1 calc R . .
H44B H 0.2853 0.9173 0.0636 0.154 Uiso 1 1 calc R . .
H44C H 0.2923 0.9301 -0.0164 0.154 Uiso 1 1 calc R . .
C45 C 0.0593(6) 0.6888(4) 0.0303(4) 0.0556(16) Uani 1 1 d . . .
C46 C -0.0585(7) 0.7207(5) -0.0114(5) 0.080(2) Uani 1 1 d . . .
H46A H -0.1163 0.6800 -0.0214 0.119 Uiso 1 1 calc R . .
H46B H -0.0417 0.7425 -0.0547 0.119 Uiso 1 1 calc R . .
H46C H -0.0911 0.7593 0.0159 0.119 Uiso 1 1 calc R . .
C47 C 0.0179(7) 0.6386(5) 0.0897(6) 0.095(3) Uani 1 1 d . . .
H47A H -0.0207 0.6705 0.1205 0.142 Uiso 1 1 calc R . .
H47B H 0.0871 0.6141 0.1161 0.142 Uiso 1 1 calc R . .
H47C H -0.0383 0.6005 0.0690 0.142 Uiso 1 1 calc R . .
C48 C 0.1197(8) 0.6348(5) -0.0149(5) 0.097(3) Uani 1 1 d . . .
H48A H 0.2000 0.6233 0.0081 0.145 Uiso 1 1 calc R . .
H48B H 0.1240 0.6583 -0.0596 0.145 Uiso 1 1 calc R . .
H48C H 0.0735 0.5884 -0.0219 0.145 Uiso 1 1 calc R . .

loop_
_atom_site_aniso_label
_atom_site_aniso_U_11
_atom_site_aniso_U_22
_atom_site_aniso_U_33
_atom_site_aniso_U_23
_atom_site_aniso_U_13
_atom_site_aniso_U_12
Pt1 0.04066(12) 0.03540(11) 0.03078(12) -0.00170(8) 0.00548(9) -0.00135(8)
Re1 0.05169(15) 0.03413(12) 0.04845(16) -0.00227(10) 0.01035(12) -0.00261(10)
Re2 0.04292(13) 0.04273(13) 0.03754(14) 0.00324(10) 0.00350(10) -0.00155(9)
Sb1 0.0475(2) 0.0392(2) 0.0387(2) 0.00210(16) 0.00557(18) -0.00607(16)
P1 0.0431(8) 0.0434(8) 0.0314(8) 0.0002(6) 0.0043(6) 0.0017(6)
O11 0.173(7) 0.080(4) 0.081(5) -0.008(3) 0.074(5) -0.011(4)
O12 0.121(5) 0.059(3) 0.098(5) 0.008(3) 0.015(4) 0.036(3)
O13 0.108(4) 0.073(3) 0.055(3) -0.008(3) 0.021(3) 0.016(3)
O14 0.090(5) 0.088(4) 0.183(8) -0.030(5) 0.002(5) -0.047(4)
O21 0.071(3) 0.093(4) 0.042(3) -0.013(3) 0.015(3) 0.000(3)
O22 0.092(4) 0.068(3) 0.074(4) 0.033(3) 0.001(3) 0.006(3)
O23 0.056(3) 0.100(4) 0.101(5) -0.007(4) -0.013(3) -0.026(3)
O24 0.070(3) 0.108(4) 0.081(4) -0.019(3) 0.032(3) 0.007(3)
C11 0.085(5) 0.043(4) 0.068(5) -0.001(3) 0.029(4) -0.002(3)
C12 0.070(5) 0.051(4) 0.058(5) -0.002(3) 0.010(4) 0.004(3)
C13 0.066(4) 0.047(3) 0.045(4) -0.007(3) 0.013(3) 0.003(3)
C14 0.077(5) 0.043(4) 0.097(7) -0.013(4) 0.012(5) -0.012(4)
C21 0.051(4) 0.061(4) 0.035(4) 0.006(3) -0.005(3) -0.005(3)
C22 0.052(4) 0.053(4) 0.063(5) -0.003(3) 0.006(3) -0.004(3)
C23 0.063(5) 0.057(4) 0.052(4) 0.006(3) 0.004(4) -0.006(3)
C24 0.054(4) 0.064(4) 0.059(5) -0.001(3) 0.014(4) -0.005(3)
C25 0.053(4) 0.048(4) 0.067(5) -0.004(3) 0.011(4) -0.010(3)
C26 0.110(7) 0.062(5) 0.064(5) -0.010(4) 0.018(5) -0.028(4)
C27 0.177(11) 0.096(7) 0.081(7) -0.042(6) 0.051(8) -0.055(7)
C28 0.099(7) 0.066(6) 0.136(10) -0.048(6) 0.048(7) -0.022(5)
C29 0.066(5) 0.060(5) 0.128(9) -0.022(5) 0.012(6) -0.006(4)
C30 0.052(4) 0.051(4) 0.097(6) -0.006(4) -0.004(4) -0.009(3)
C31 0.049(4) 0.050(3) 0.050(4) 0.011(3) 0.012(3) -0.004(3)
C32 0.046(4) 0.057(4) 0.065(5) 0.013(3) 0.012(3) 0.000(3)
C33 0.048(4) 0.067(5) 0.083(6) 0.031(4) 0.018(4) 0.006(3)
C34 0.090(6) 0.082(5) 0.061(5) 0.026(4) 0.038(5) 0.021(5)
C35 0.096(6) 0.072(5) 0.053(5) -0.003(4) 0.023(4) -0.002(4)
C36 0.069(5) 0.061(4) 0.054(4) 0.003(3) 0.022(4) -0.010(3)
C37 0.061(4) 0.072(4) 0.045(4) -0.007(3) 0.014(3) 0.018(3)
C38 0.118(8) 0.135(8) 0.043(5) 0.006(5) 0.030(5) 0.045(6)
C39 0.128(8) 0.099(7) 0.097(8) -0.056(6) 0.014(7) 0.000(6)
C40 0.085(6) 0.120(7) 0.065(6) -0.005(5) 0.024(5) 0.047(5)
C41 0.055(4) 0.063(4) 0.048(4) 0.020(3) 0.000(3) 0.005(3)
C42 0.094(7) 0.133(8) 0.060(6) 0.031(5) 0.018(5) 0.008(6)
C43 0.067(5) 0.088(6) 0.105(8) 0.049(5) 0.003(5) 0.011(4)
C44 0.088(6) 0.089(6) 0.122(9) 0.060(6) -0.015(6) -0.022(5)
C45 0.050(4) 0.058(4) 0.055(4) -0.007(3) -0.004(3) -0.008(3)
C46 0.060(5) 0.089(6) 0.080(6) -0.004(5) -0.020(4) 0.000(4)
C47 0.058(5) 0.090(6) 0.134(9) 0.015(6) 0.005(5) -0.025(4)
C48 0.081(6) 0.097(6) 0.106(8) -0.057(6) -0.006(5) -0.006(5)

loop_
_atom_type_symbol
_atom_type_description
_atom_type_scat_dispersion_real
_atom_type_scat_dispersion_imag
_atom_type_scat_source
C C 0.0033 0.0016 'International Tables Vol C Tables 4.2.6.8 and 6.1.1.4'
H H 0.0000 0.0000 'International Tables Vol C Tables 4.2.6.8 and 6.1.1.4'
O O 0.0106 0.0060 'International Tables Vol C Tables 4.2.6.8 and 6.1.1.4'
P P 0.1023 0.0942 'International Tables Vol C Tables 4.2.6.8 and 6.1.1.4'
Sb Sb -0.5866 1.5461 'International Tables Vol C Tables 4.2.6.8 and 6.1.1.4'
Re Re -1.0185 7.2310 'International Tables Vol C Tables 4.2.6.8 and 6.1.1.4'
Pt Pt -1.7033 8.3905 'International Tables Vol C Tables 4.2.6.8 and 6.1.1.4'

loop_
_geom_angle_atom_site_label_1
_geom_angle_atom_site_label_2
_geom_angle_atom_site_label_3
_geom_angle
_geom_angle_site_symmetry_1
_geom_angle_site_symmetry_3
_geom_angle_publ_flag
H1 Pt1 P1 89(3) . . ?
H1 Pt1 Sb1 155(3) . . ?
P1 Pt1 Sb1 112.36(4) . . ?
H1 Pt1 Re1 42(2) . . ?
P1 Pt1 Re1 126.21(4) . . ?
Sb1 Pt1 Re1 120.777(13) . . ?
H1 Pt1 Re2 98(3) . . ?
P1 Pt1 Re2 165.63(4) . . ?
Sb1 Pt1 Re2 58.573(11) . . ?
Re1 Pt1 Re2 65.383(8) . . ?
C14 Re1 C12 88.3(3) . . ?
C14 Re1 C13 92.8(3) . . ?
C12 Re1 C13 93.5(3) . . ?
C14 Re1 C11 91.7(3) . . ?
C12 Re1 C11 94.8(3) . . ?
C13 Re1 C11 170.7(3) . . ?
C14 Re1 Pt1 117.4(2) . . ?
C12 Re1 Pt1 151.3(2) . . ?
C13 Re1 Pt1 73.77(17) . . ?
C11 Re1 Pt1 96.92(18) . . ?
C14 Re1 Re2 174.7(2) . . ?
C12 Re1 Re2 95.7(2) . . ?
C13 Re1 Re2 90.35(19) . . ?
C11 Re1 Re2 84.6(2) . . ?
Pt1 Re1 Re2 59.537(8) . . ?
C23 Re2 C22 90.6(3) . . ?
C23 Re2 C21 95.5(3) . . ?
C22 Re2 C21 89.3(3) . . ?
C23 Re2 C24 93.5(3) . . ?
C22 Re2 C24 92.8(3) . . ?
C21 Re2 C24 170.8(3) . . ?
C23 Re2 Sb1 89.8(2) . . ?
C22 Re2 Sb1 176.6(2) . . ?
C21 Re2 Sb1 87.24(18) . . ?
C24 Re2 Sb1 90.6(2) . . ?
C23 Re2 Pt1 141.2(2) . . ?
C22 Re2 Pt1 125.85(19) . . ?
C21 Re2 Pt1 74.48(19) . . ?
C24 Re2 Pt1 97.1(2) . . ?
Sb1 Re2 Pt1 53.055(10) . . ?
C23 Re2 Re1 163.7(2) . . ?
C22 Re2 Re1 74.2(2) . . ?
C21 Re2 Re1 90.32(18) . . ?
C24 Re2 Re1 81.6(2) . . ?
Sb1 Re2 Re1 105.764(13) . . ?
Pt1 Re2 Re1 55.080(8) . . ?
C31 Sb1 C25 104.5(2) . . ?
C31 Sb1 Pt1 116.70(18) . . ?
C25 Sb1 Pt1 125.82(17) . . ?
C31 Sb1 Re2 119.51(17) . . ?
C25 Sb1 Re2 119.7(2) . . ?
Pt1 Sb1 Re2 68.373(12) . . ?
C37 P1 C41 109.0(3) . . ?
C37 P1 C45 108.4(3) . . ?
C41 P1 C45 105.6(3) . . ?
C37 P1 Pt1 106.0(2) . . ?
C41 P1 Pt1 117.0(2) . . ?
C45 P1 Pt1 110.6(2) . . ?
O11 C11 Re1 177.6(7) . . ?
O12 C12 Re1 179.3(8) . . ?
O13 C13 Re1 177.8(7) . . ?
O14 C14 Re1 178.4(8) . . ?
O21 C21 Re2 179.2(6) . . ?
O22 C22 Re2 174.3(7) . . ?
O23 C23 Re2 178.3(7) . . ?
O24 C24 Re2 179.4(7) . . ?
C26 C25 C30 119.2(7) . . ?
C26 C25 Sb1 118.5(5) . . ?
C30 C25 Sb1 122.3(6) . . ?
C25 C26 C27 119.7(9) . . ?
C28 C27 C26 121.0(10) . . ?
C29 C28 C27 119.8(8) . . ?
C28 C29 C30 119.6(9) . . ?
C25 C30 C29 120.6(9) . . ?
C36 C31 C32 119.7(6) . . ?
C36 C31 Sb1 116.4(4) . . ?
C32 C31 Sb1 123.9(5) . . ?
C31 C32 C33 118.7(7) . . ?
C34 C33 C32 121.2(7) . . ?
C35 C34 C33 119.3(7) . . ?
C34 C35 C36 121.2(8) . . ?
C35 C36 C31 119.8(6) . . ?
C38 C37 C40 110.1(7) . . ?
C38 C37 C39 106.6(8) . . ?
C40 C37 C39 106.1(7) . . ?
C38 C37 P1 109.5(5) . . ?
C40 C37 P1 116.3(6) . . ?
C39 C37 P1 107.8(5) . . ?
C43 C41 C42 109.1(7) . . ?
C43 C41 C44 106.6(6) . . ?
C42 C41 C44 103.4(7) . . ?
C43 C41 P1 116.7(5) . . ?
C42 C41 P1 108.9(5) . . ?
C44 C41 P1 111.4(5) . . ?
C48 C45 C46 110.3(7) . . ?
C48 C45 C47 106.0(7) . . ?
C46 C45 C47 105.0(6) . . ?
C48 C45 P1 109.6(5) . . ?
C46 C45 P1 116.0(5) . . ?
C47 C45 P1 109.3(5) . . ?

loop_
_geom_bond_atom_site_label_1
_geom_bond_atom_site_label_2
_geom_bond_distance
_geom_bond_site_symmetry_2
_geom_bond_publ_flag
Pt1 H1 1.76(8) . ?
Pt1 P1 2.3060(15) . ?
Pt1 Sb1 2.5160(4) . ?
Pt1 Re1 2.7839(3) . ?
Pt1 Re2 2.9265(3) . ?
Re1 C14 1.907(8) . ?
Re1 C12 1.922(7) . ?
Re1 C13 1.987(7) . ?
Re1 C11 1.991(8) . ?
Re1 Re2 3.0866(3) . ?
Re2 C23 1.933(8) . ?
Re2 C22 1.934(7) . ?
Re2 C21 1.971(7) . ?
Re2 C24 1.988(7) . ?
Re2 Sb1 2.6863(5) . ?
Sb1 C31 2.125(6) . ?
Sb1 C25 2.128(7) . ?
P1 C37 1.899(6) . ?
P1 C41 1.918(6) . ?
P1 C45 1.921(7) . ?
O11 C11 1.125(9) . ?
O12 C12 1.156(8) . ?
O13 C13 1.142(8) . ?
O14 C14 1.141(9) . ?
O21 C21 1.142(7) . ?
O22 C22 1.171(8) . ?
O23 C23 1.146(8) . ?
O24 C24 1.140(8) . ?
C25 C26 1.374(11) . ?
C25 C30 1.378(10) . ?
C26 C27 1.386(11) . ?
C27 C28 1.374(14) . ?
C28 C29 1.356(14) . ?
C29 C30 1.402(10) . ?
C31 C36 1.387(10) . ?
C31 C32 1.387(8) . ?
C32 C33 1.398(10) . ?
C33 C34 1.376(12) . ?
C34 C35 1.356(11) . ?
C35 C36 1.385(9) . ?
C37 C38 1.513(11) . ?
C37 C40 1.537(10) . ?
C37 C39 1.547(11) . ?
C41 C43 1.522(10) . ?
C41 C42 1.526(11) . ?
C41 C44 1.535(11) . ?
C45 C48 1.510(10) . ?
C45 C46 1.540(10) . ?
C45 C47 1.564(11) . ?
